data_2217229
loop_
_publ_author_name
'Ellis, Carol A.'
'Tiekink, Edward R. T.'
'Zukerman-Schpector, Julio'

_publ_section_title
;
 (<i>E</i>)-<i>O</i>-Isopropyl <i>N</i>-(4-nitrophenyl)thiocarbamate
;
_journal_coeditor_code NG2410
_journal_issue 1
_journal_name_full 'Acta Crystallographica Section E'
_journal_page_first o345
_journal_page_last o345
_journal_paper_doi 10.1107/S1600536807067360
_journal_volume 64
_journal_year 2008
_chemical_formula_iupac 'C10 H12 N2 O3 S'
_chemical_formula_moiety 'C10 H12 N2 O3 S'
_chemical_formula_sum 'C10 H12 N2 O3 S'
_chemical_formula_weight 240.28
_chemical_name_systematic
;
(<i>E</i>)-<i>O</i>-Isopropyl <i>N</i>-(4-nitrophenyl)thiocarbamate
;
_space_group_IT_number 2
_symmetry_cell_setting triclinic
_symmetry_space_group_name_Hall '-P 1'
_symmetry_space_group_name_H-M 'P -1'
_atom_sites_solution_hydrogens geom
_atom_sites_solution_primary direct
_atom_sites_solution_secondary difmap
_audit_creation_method SHELXL-97
_cell_angle_alpha 111.414(4)
_cell_angle_beta 97.877(5)
_cell_angle_gamma 94.130(5)
_cell_formula_units_Z 2
_cell_length_a 7.4200(8)
_cell_length_b 8.3206(9)
_cell_length_c 10.0993(11)
_cell_measurement_reflns_used 4435
_cell_measurement_temperature 98(2)
_cell_measurement_theta_max 29.2
_cell_measurement_theta_min 2.6
_cell_volume 569.94(11)
_computing_cell_refinement 'TwinSolve (Rigaku and Prekat AB, 2006)'
_computing_data_collection 'CrystalClear (Rigaku, 2005)'
_computing_data_reduction 'TwinSolve (Rigaku and Prekat AB, 2006)'
_computing_molecular_graphics 'ORTEPII (Johnson, 1976) and DIAMOND (Brandenburg, 2006)'
_computing_publication_material 'SHELXL97 (Sheldrick, 1997)'
_computing_structure_refinement 'SHELXL97 (Sheldrick, 1997)'
_computing_structure_solution 'SHELXS97 (Sheldrick, 1997)'
_diffrn_ambient_temperature 98(2)
_diffrn_measured_fraction_theta_full 0.989
_diffrn_measured_fraction_theta_max 0.989
_diffrn_measurement_device_type 'Rigaku AFC12\k/SATURN724'
_diffrn_measurement_method \w
_diffrn_radiation_monochromator graphite
_diffrn_radiation_source 'fine-focus sealed tube'
_diffrn_radiation_type MoK\a
_diffrn_radiation_wavelength 0.71070
_diffrn_reflns_av_R_equivalents 0.024
_diffrn_reflns_av_sigmaI/netI 0.027
_diffrn_reflns_limit_h_max 9
_diffrn_reflns_limit_h_min -9
_diffrn_reflns_limit_k_max 10
_diffrn_reflns_limit_k_min -10
_diffrn_reflns_limit_l_max 12
_diffrn_reflns_limit_l_min -12
_diffrn_reflns_number 3875
_diffrn_reflns_theta_full 26.0
_diffrn_reflns_theta_max 26.0
_diffrn_reflns_theta_min 2.7
_diffrn_standards_decay_% '< 1'
_diffrn_standards_interval_count 0
_diffrn_standards_number 0
_exptl_absorpt_coefficient_mu 0.278
_exptl_absorpt_correction_T_max 1
_exptl_absorpt_correction_T_min 0.915
_exptl_absorpt_correction_type multi-scan
_exptl_absorpt_process_details '(ABSCOR; Higashi, 1995)'
_exptl_crystal_colour yellow
_exptl_crystal_density_diffrn 1.400
_exptl_crystal_density_method 'not measured'
_exptl_crystal_description block
_exptl_crystal_F_000 252
_exptl_crystal_size_max 0.30
_exptl_crystal_size_mid 0.18
_exptl_crystal_size_min 0.10
_refine_diff_density_max 0.29
_refine_diff_density_min -0.24
_refine_ls_extinction_method none
_refine_ls_goodness_of_fit_ref 1.33
_refine_ls_hydrogen_treatment constr
_refine_ls_matrix_type full
_refine_ls_number_parameters 145
_refine_ls_number_reflns 2221
_refine_ls_number_restraints 0
_refine_ls_restrained_S_all 1.33
_refine_ls_R_factor_all 0.072
_refine_ls_R_factor_gt 0.066
_refine_ls_shift/su_max 0.000
_refine_ls_shift/su_mean 0.000
_refine_ls_structure_factor_coef Fsqd
_refine_ls_weighting_details 'calc w=1/[\s^2^(Fo^2^)+(0.0191P)^2^+0.7747P] where P=(Fo^2^+2Fc^2^)/3'
_refine_ls_weighting_scheme calc
_refine_ls_wR_factor_gt 0.117
_refine_ls_wR_factor_ref 0.119
_reflns_number_gt 2103
_reflns_number_total 2221
_reflns_threshold_expression I>2\s(I)
_cod_data_source_file ng2410.cif
_cod_data_source_block I
_cod_database_code 2217229
_cod_database_fobs_code 2217229

loop_
_symmetry_equiv_pos_as_xyz
'x, y, z'
'-x, -y, -z'

loop_
_atom_site_type_symbol
_atom_site_label
_atom_site_fract_x
_atom_site_fract_y
_atom_site_fract_z
_atom_site_U_iso_or_equiv
_atom_site_adp_type
_atom_site_calc_flag
_atom_site_refinement_flags
_atom_site_occupancy
S S1 0.55527(11) 0.09264(11) 0.23408(8) 0.0271(2) Uani d . 1
O O1 0.2493(3) 0.2303(3) 0.3002(2) 0.0227(4) Uani d . 1
O O2 -0.4727(3) 0.3762(3) -0.1315(2) 0.0369(6) Uani d . 1
O O3 -0.3181(3) 0.3892(3) -0.2947(2) 0.0391(6) Uani d . 1
N N1 0.2838(3) 0.1543(3) 0.0701(2) 0.0238(5) Uani d . 1
H H1N 0.3503 0.1049 0.0042 0.029 Uiso calc R 1
N N2 -0.3330(3) 0.3620(3) -0.1846(3) 0.0268(6) Uani d . 1
C C1 0.3532(4) 0.1629(4) 0.2037(3) 0.0215(6) Uani d . 1
C C2 0.1242(4) 0.2101(4) 0.0165(3) 0.0216(6) Uani d . 1
C C3 -0.0289(4) 0.2438(4) 0.0835(3) 0.0247(6) Uani d . 1
H H3 -0.0301 0.2328 0.1737 0.030 Uiso calc R 1
C C4 -0.1797(4) 0.2937(4) 0.0174(3) 0.0241(6) Uani d . 1
H H4 -0.2850 0.3168 0.0618 0.029 Uiso calc R 1
C C5 -0.1743(4) 0.3091(4) -0.1142(3) 0.0218(6) Uani d . 1
C C6 -0.0249(4) 0.2768(4) -0.1820(3) 0.0255(6) Uani d . 1
H H6 -0.0240 0.2889 -0.2719 0.031 Uiso calc R 1
C C7 0.1240(4) 0.2261(4) -0.1162(3) 0.0256(6) Uani d . 1
H H7 0.2279 0.2018 -0.1621 0.031 Uiso calc R 1
C C8 0.3146(4) 0.2614(4) 0.4537(3) 0.0244(6) Uani d . 1
H H8 0.4509 0.2935 0.4777 0.029 Uiso calc R 1
C C9 0.2226(5) 0.4141(4) 0.5385(3) 0.0306(7) Uani d . 1
H H9A 0.2637 0.5168 0.5193 0.046 Uiso calc R 1
H H9B 0.2557 0.4388 0.6419 0.046 Uiso calc R 1
H H9C 0.0891 0.3852 0.5088 0.046 Uiso calc R 1
C C10 0.2626(5) 0.0986(4) 0.4801(3) 0.0331(7) Uani d . 1
H H10A 0.3280 0.0054 0.4248 0.050 Uiso calc R 1
H H10B 0.1300 0.0627 0.4494 0.050 Uiso calc R 1
H H10C 0.2962 0.1218 0.5833 0.050 Uiso calc R 1

loop_
_atom_site_aniso_label
_atom_site_aniso_U_11
_atom_site_aniso_U_22
_atom_site_aniso_U_33
_atom_site_aniso_U_12
_atom_site_aniso_U_13
_atom_site_aniso_U_23
S1 0.0270(4) 0.0355(4) 0.0209(4) 0.0135(3) 0.0040(3) 0.0115(3)
O1 0.0240(10) 0.0282(11) 0.0172(10) 0.0079(8) 0.0036(8) 0.0095(8)
O2 0.0287(12) 0.0482(15) 0.0355(13) 0.0145(11) 0.0051(10) 0.0161(11)
O3 0.0336(13) 0.0576(16) 0.0340(13) 0.0068(11) -0.0020(10) 0.0294(12)
N1 0.0260(13) 0.0285(13) 0.0176(12) 0.0101(10) 0.0044(10) 0.0083(10)
N2 0.0272(14) 0.0238(13) 0.0262(13) 0.0006(10) -0.0026(11) 0.0089(11)
C1 0.0269(15) 0.0216(14) 0.0161(13) 0.0057(12) 0.0023(11) 0.0072(11)
C2 0.0229(14) 0.0199(14) 0.0184(14) 0.0013(11) -0.0002(11) 0.0049(11)
C3 0.0262(15) 0.0313(16) 0.0191(14) 0.0066(12) 0.0029(11) 0.0125(12)
C4 0.0235(15) 0.0253(15) 0.0238(15) 0.0058(12) 0.0072(12) 0.0082(12)
C5 0.0233(14) 0.0183(14) 0.0209(14) 0.0007(11) -0.0039(11) 0.0071(11)
C6 0.0303(16) 0.0275(16) 0.0190(14) 0.0029(12) 0.0032(12) 0.0097(12)
C7 0.0234(15) 0.0310(16) 0.0228(15) 0.0062(12) 0.0056(12) 0.0098(13)
C8 0.0256(15) 0.0311(16) 0.0175(14) 0.0065(12) 0.0014(11) 0.0109(12)
C9 0.0358(17) 0.0305(17) 0.0258(16) 0.0099(14) 0.0080(13) 0.0093(13)
C10 0.0429(19) 0.0363(18) 0.0262(16) 0.0100(15) 0.0087(14) 0.0171(14)

loop_
_atom_type_symbol
_atom_type_description
_atom_type_scat_dispersion_real
_atom_type_scat_dispersion_imag
_atom_type_scat_source
C C 0.0033 0.0016 'International Tables Vol C Tables 4.2.6.8 and 6.1.1.4'
H H 0.0000 0.0000 'International Tables Vol C Tables 4.2.6.8 and 6.1.1.4'
N N 0.0061 0.0033 'International Tables Vol C Tables 4.2.6.8 and 6.1.1.4'
O O 0.0106 0.0060 'International Tables Vol C Tables 4.2.6.8 and 6.1.1.4'
S S 0.1246 0.1234 'International Tables Vol C Tables 4.2.6.8 and 6.1.1.4'

loop_
_geom_angle_atom_site_label_1
_geom_angle_atom_site_label_2
_geom_angle_atom_site_label_3
_geom_angle
C1 O1 C8 119.8(2)
C1 N1 C2 131.9(2)
C1 N1 H1N 114.0
C2 N1 H1N 114.0
O2 N2 O3 123.5(3)
O2 N2 C5 118.7(2)
O3 N2 C5 117.8(2)
O1 C1 N1 113.7(2)
O1 C1 S1 126.2(2)
N1 C1 S1 120.2(2)
C7 C2 C3 119.6(3)
C7 C2 N1 115.1(3)
C3 C2 N1 125.2(3)
C4 C3 C2 119.6(3)
C4 C3 H3 120.2
C2 C3 H3 120.2
C5 C4 C3 119.0(3)
C5 C4 H4 120.5
C3 C4 H4 120.5
C6 C5 C4 122.4(3)
C6 C5 N2 118.3(3)
C4 C5 N2 119.4(3)
C5 C6 C7 118.2(3)
C5 C6 H6 120.9
C7 C6 H6 120.9
C6 C7 C2 121.1(3)
C6 C7 H7 119.4
C2 C7 H7 119.4
O1 C8 C10 109.3(2)
O1 C8 C9 105.0(2)
C10 C8 C9 112.9(3)
O1 C8 H8 109.8
C10 C8 H8 109.8
C9 C8 H8 109.8
C8 C9 H9A 109.5
C8 C9 H9B 109.5
H9A C9 H9B 109.5
C8 C9 H9C 109.5
H9A C9 H9C 109.5
H9B C9 H9C 109.5
C8 C10 H10A 109.5
C8 C10 H10B 109.5
H10A C10 H10B 109.5
C8 C10 H10C 109.5
H10A C10 H10C 109.5
H10B C10 H10C 109.5

loop_
_geom_bond_atom_site_label_1
_geom_bond_atom_site_label_2
_geom_bond_distance
S1 C1 1.678(3)
O1 C1 1.314(3)
O1 C8 1.479(3)
O2 N2 1.224(3)
O3 N2 1.231(3)
N1 C1 1.352(3)
N1 C2 1.413(4)
N1 H1N 0.8800
N2 C5 1.470(4)
C2 C7 1.394(4)
C2 C3 1.395(4)
C3 C4 1.391(4)
C3 H3 0.9500
C4 C5 1.387(4)
C4 H4 0.9500
C5 C6 1.373(4)
C6 C7 1.383(4)
C6 H6 0.9500
C7 H7 0.9500
C8 C10 1.508(4)
C8 C9 1.517(4)
C8 H8 1.0000
C9 H9A 0.9800
C9 H9B 0.9800
C9 H9C 0.9800
C10 H10A 0.9800
C10 H10B 0.9800
C10 H10C 0.9800

loop_
_geom_hbond_atom_site_label_D
_geom_hbond_atom_site_label_H
_geom_hbond_atom_site_label_A
_geom_hbond_site_symmetry_A
_geom_hbond_distance_DH
_geom_hbond_distance_HA
_geom_hbond_distance_DA
_geom_hbond_angle_DHA
_geom_hbond_publ_flag
N1 H1n S1 2_655 0.88 2.59 3.440(2) 162 y
C7 H7 O2 1_655 0.95 2.48 3.204(4) 133 y
C8 H8 O3 1_656 1.00 2.50 3.275(4) 134 y

loop_
_geom_torsion_atom_site_label_1
_geom_torsion_atom_site_label_2
_geom_torsion_atom_site_label_3
_geom_torsion_atom_site_label_4
_geom_torsion
C8 O1 C1 N1 -175.0(2)
C8 O1 C1 S1 4.4(4)
C2 N1 C1 O1 2.6(4)
C2 N1 C1 S1 -176.8(3)
C1 N1 C2 C7 162.0(3)
C1 N1 C2 C3 -19.9(5)
C7 C2 C3 C4 -0.2(4)
N1 C2 C3 C4 -178.3(3)
C2 C3 C4 C5 -0.1(4)
C3 C4 C5 C6 0.0(4)
C3 C4 C5 N2 -179.9(3)
O2 N2 C5 C6 173.7(3)
O3 N2 C5 C6 -6.1(4)
O2 N2 C5 C4 -6.4(4)
O3 N2 C5 C4 173.8(3)
C4 C5 C6 C7 0.4(4)
N2 C5 C6 C7 -179.7(3)
C5 C6 C7 C2 -0.8(4)
C3 C2 C7 C6 0.7(4)
N1 C2 C7 C6 178.9(3)
C1 O1 C8 C10 -87.1(3)
C1 O1 C8 C9 151.5(3)

loop_
_cod_related_entry_id
_cod_related_entry_database
_cod_related_entry_code
1 ChemSpider 21119529
